data_7005579
loop_
_publ_author_name
'Krishna, Heera'
'Krishnamurthy, Setharampattu S.'
'Nethaji, Munirathinam'
'Murugavel, Ramaswamy'
'Prabusankar, Ganesan'

_publ_section_title
;
 Unusual reactivity of a sterically hindered diphosphazane ligand,
 EtN{P(OR)(2)}(2), (R = C(6)H(3)(Pr(I))(2)-2,6) towards
 (eta(3)-allyl)palladium precursors.
;
_journal_issue 27
_journal_name_full 'Dalton transactions (Cambridge, England : 2003)'
_journal_page_first 2908
_journal_page_last 2914
_journal_paper_doi 10.1039/b703308g
_journal_year 2007
_chemical_formula_moiety 'C53 H79 Cl2 N O5 P2 Pd2'
_chemical_formula_sum 'C53 H79 Cl2 N O5 P2 Pd2'
_chemical_formula_weight 1155.81
_chemical_name_systematic
;
?
;
_space_group_IT_number 14
_symmetry_cell_setting monoclinic
_symmetry_space_group_name_Hall '-P 2yn'
_symmetry_space_group_name_H-M 'P 1 21/n 1'
_atom_sites_solution_hydrogens geom
_atom_sites_solution_primary direct
_atom_sites_solution_secondary difmap
_audit_creation_method SHELXL-97
_cell_angle_alpha 90.00
_cell_angle_beta 98.332(2)
_cell_angle_gamma 90.00
_cell_formula_units_Z 4
_cell_length_a 10.6926(13)
_cell_length_b 22.839(3)
_cell_length_c 24.066(3)
_cell_measurement_temperature 273(2)
_cell_measurement_theta_max 28.0
_cell_measurement_theta_min 2.4
_cell_volume 5815.1(13)
_computing_cell_refinement 'Bruker Smart Apex CCD'
_computing_data_collection 'Bruker Smart Apex CCD'
_computing_data_reduction 'Bruker Saint'
_computing_molecular_graphics ORTEP-iii
_computing_structure_refinement 'SHELXL-97 (Sheldrick, 1997)'
_computing_structure_solution SHELXS-97
_diffrn_ambient_temperature 273(2)
_diffrn_detector_area_resol_mean 0.3
_diffrn_measured_fraction_theta_full 0.998
_diffrn_measured_fraction_theta_max 0.998
_diffrn_measurement_device_type 'Bruker Smart Apex CCD'
_diffrn_measurement_method omega
_diffrn_radiation_monochromator graphite
_diffrn_radiation_source 'fine-focus sealed tube'
_diffrn_radiation_type MoK\a
_diffrn_radiation_wavelength 0.71073
_diffrn_reflns_av_R_equivalents 0.0546
_diffrn_reflns_av_sigmaI/netI 0.0599
_diffrn_reflns_limit_h_max 14
_diffrn_reflns_limit_h_min -14
_diffrn_reflns_limit_k_max 30
_diffrn_reflns_limit_k_min -28
_diffrn_reflns_limit_l_max 31
_diffrn_reflns_limit_l_min -31
_diffrn_reflns_number 51983
_diffrn_reflns_theta_full 27.98
_diffrn_reflns_theta_max 27.98
_diffrn_reflns_theta_min 2.39
_exptl_absorpt_coefficient_mu 0.807
_exptl_absorpt_correction_T_max 0.8115
_exptl_absorpt_correction_T_min 0.7077
_exptl_absorpt_correction_type multi-scan
_exptl_absorpt_process_details sadabs
_exptl_crystal_colour colorless
_exptl_crystal_density_diffrn 1.320
_exptl_crystal_density_method 'not measured'
_exptl_crystal_description rectangular
_exptl_crystal_F_000 2400
_exptl_crystal_size_max 0.46
_exptl_crystal_size_mid 0.34
_exptl_crystal_size_min 0.27
_refine_diff_density_max 1.085
_refine_diff_density_min -0.484
_refine_diff_density_rms 0.085
_refine_ls_extinction_method none
_refine_ls_goodness_of_fit_ref 1.159
_refine_ls_hydrogen_treatment mixed
_refine_ls_matrix_type full
_refine_ls_number_parameters 607
_refine_ls_number_reflns 13990
_refine_ls_number_restraints 0
_refine_ls_restrained_S_all 1.159
_refine_ls_R_factor_all 0.0989
_refine_ls_R_factor_gt 0.0656
_refine_ls_shift/su_max 0.003
_refine_ls_shift/su_mean 0.000
_refine_ls_structure_factor_coef Fsqd
_refine_ls_weighting_details 'calc w=1/[\s^2^(Fo^2^)+(0.0504P)^2^+0.0000P] where P=(Fo^2^+2Fc^2^)/3'
_refine_ls_weighting_scheme calc
_refine_ls_wR_factor_gt 0.1167
_refine_ls_wR_factor_ref 0.1265
_reflns_number_gt 10207
_reflns_number_total 13990
_reflns_threshold_expression >2sigma(I)
_cod_data_source_file b703308g.txt
_cod_data_source_block complex3_
_cod_original_cell_volume 5814.9(12)
_cod_original_sg_symbol_H-M 'P 21/n'
_cod_database_code 7005579

loop_
_symmetry_equiv_pos_as_xyz
'x, y, z'
'-x+1/2, y+1/2, -z+1/2'
'-x, -y, -z'
'x-1/2, -y-1/2, z-1/2'

loop_
_atom_site_label
_atom_site_type_symbol
_atom_site_fract_x
_atom_site_fract_y
_atom_site_fract_z
_atom_site_U_iso_or_equiv
_atom_site_adp_type
_atom_site_occupancy
_atom_site_symmetry_multiplicity
_atom_site_calc_flag
_atom_site_refinement_flags
_atom_site_disorder_assembly
_atom_site_disorder_group
C1 C 0.0062(4) 0.32918(17) 0.02545(15) 0.0401(9) Uani 1 1 d . . .
C2 C 0.0829(4) 0.30017(18) -0.00756(16) 0.0486(10) Uani 1 1 d . . .
C3 C 0.0229(5) 0.2689(2) -0.05314(19) 0.0675(14) Uani 1 1 d . . .
H3 H 0.0717 0.2496 -0.0764 0.081 Uiso 1 1 calc R . .
C4 C -0.1054(6) 0.2656(2) -0.0648(2) 0.0767(16) Uani 1 1 d . . .
H4 H -0.1433 0.2430 -0.0947 0.092 Uiso 1 1 calc R . .
C5 C -0.1778(5) 0.2958(2) -0.0323(2) 0.0702(14) Uani 1 1 d . . .
H5 H -0.2653 0.2939 -0.0410 0.084 Uiso 1 1 calc R . .
C6 C -0.1249(4) 0.3294(2) 0.01383(17) 0.0529(11) Uani 1 1 d . . .
C7 C -0.2084(4) 0.3659(3) 0.0463(2) 0.0745(16) Uani 1 1 d . . .
H7 H -0.1562 0.3785 0.0811 0.089 Uiso 1 1 calc R . .
C8 C -0.2497(7) 0.4213(3) 0.0123(3) 0.136(3) Uani 1 1 d . . .
H8A H -0.1769 0.4399 0.0010 0.204 Uiso 1 1 calc R . .
H8B H -0.2901 0.4478 0.0351 0.204 Uiso 1 1 calc R . .
H8C H -0.3079 0.4108 -0.0204 0.204 Uiso 1 1 calc R . .
C9 C -0.3184(6) 0.3328(4) 0.0626(4) 0.156(4) Uani 1 1 d . . .
H9A H -0.3689 0.3176 0.0295 0.234 Uiso 1 1 calc R . .
H9B H -0.3688 0.3586 0.0818 0.234 Uiso 1 1 calc R . .
H9C H -0.2881 0.3010 0.0870 0.234 Uiso 1 1 calc R . .
C10 C 0.2266(4) 0.3045(2) 0.00271(18) 0.0560(12) Uani 1 1 d . . .
H10 H 0.2501 0.3231 0.0394 0.067 Uiso 1 1 calc R . .
C11 C 0.2754(6) 0.3434(3) -0.0404(3) 0.104(2) Uani 1 1 d . . .
H11A H 0.3661 0.3442 -0.0335 0.156 Uiso 1 1 calc R . .
H11B H 0.2432 0.3824 -0.0376 0.156 Uiso 1 1 calc R . .
H11C H 0.2477 0.3283 -0.0773 0.156 Uiso 1 1 calc R . .
C12 C 0.2899(5) 0.2447(2) 0.0055(2) 0.0866(18) Uani 1 1 d . . .
H12A H 0.2725 0.2260 -0.0305 0.130 Uiso 1 1 calc R . .
H12B H 0.2576 0.2211 0.0332 0.130 Uiso 1 1 calc R . .
H12C H 0.3795 0.2494 0.0156 0.130 Uiso 1 1 calc R . .
C13 C 0.1858(4) 0.22789(16) 0.15589(17) 0.0402(9) Uani 1 1 d . . .
C14 C 0.0941(4) 0.18515(18) 0.14417(17) 0.0467(10) Uani 1 1 d . . .
C15 C 0.1154(5) 0.1322(2) 0.1733(2) 0.0605(12) Uani 1 1 d . . .
H15 H 0.0561 0.1023 0.1663 0.073 Uiso 1 1 calc R . .
C16 C 0.2206(5) 0.1232(2) 0.2117(2) 0.0672(14) Uani 1 1 d . . .
H16 H 0.2322 0.0876 0.2306 0.081 Uiso 1 1 calc R . .
C17 C 0.3092(4) 0.16653(19) 0.2222(2) 0.0618(13) Uani 1 1 d . . .
H17 H 0.3809 0.1600 0.2483 0.074 Uiso 1 1 calc R . .
C18 C 0.2942(4) 0.22007(18) 0.19484(18) 0.0482(10) Uani 1 1 d . . .
C19 C 0.3954(4) 0.26713(19) 0.2054(2) 0.0591(13) Uani 1 1 d . . .
H19 H 0.3541 0.3049 0.1961 0.071 Uiso 1 1 calc R . .
C20 C 0.4928(6) 0.2586(3) 0.1663(3) 0.099(2) Uani 1 1 d . . .
H20A H 0.5338 0.2214 0.1738 0.148 Uiso 1 1 calc R . .
H20B H 0.5544 0.2893 0.1722 0.148 Uiso 1 1 calc R . .
H20C H 0.4518 0.2595 0.1281 0.148 Uiso 1 1 calc R . .
C21 C 0.4604(5) 0.2709(3) 0.2656(2) 0.0924(19) Uani 1 1 d . . .
H21A H 0.3979 0.2710 0.2905 0.139 Uiso 1 1 calc R . .
H21B H 0.5092 0.3062 0.2707 0.139 Uiso 1 1 calc R . .
H21C H 0.5151 0.2377 0.2738 0.139 Uiso 1 1 calc R . .
C22 C -0.0216(4) 0.1909(2) 0.1002(2) 0.0606(13) Uani 1 1 d . . .
H22 H -0.0218 0.2307 0.0850 0.073 Uiso 1 1 calc R . .
C23 C -0.0157(6) 0.1485(2) 0.0512(2) 0.100(2) Uani 1 1 d . . .
H23A H 0.0653 0.1516 0.0387 0.151 Uiso 1 1 calc R . .
H23B H -0.0809 0.1581 0.0208 0.151 Uiso 1 1 calc R . .
H23C H -0.0277 0.1091 0.0634 0.151 Uiso 1 1 calc R . .
C24 C -0.1429(5) 0.1833(3) 0.1250(3) 0.113(2) Uani 1 1 d . . .
H24A H -0.1462 0.1444 0.1399 0.169 Uiso 1 1 calc R . .
H24B H -0.2140 0.1894 0.0963 0.169 Uiso 1 1 calc R . .
H24C H -0.1453 0.2113 0.1546 0.169 Uiso 1 1 calc R . .
C25 C -0.1612(4) 0.4120(2) 0.2634(2) 0.0675(14) Uani 1 1 d . . .
H25 H -0.1510 0.4161 0.3022 0.081 Uiso 1 1 calc R . .
C26 C -0.2784(6) 0.4142(5) 0.2292(4) 0.190(5) Uani 1 1 d . . .
H26A H -0.2789 0.3872 0.1986 0.285 Uiso 1 1 calc R . .
H26B H -0.2931 0.4532 0.2147 0.285 Uiso 1 1 calc R . .
H26C H -0.3438 0.4038 0.2508 0.285 Uiso 1 1 calc R . .
C27 C 0.0111(4) 0.52704(17) 0.26331(17) 0.0432(10) Uani 1 1 d . . .
C28 C -0.0409(5) 0.5495(2) 0.3090(2) 0.0625(13) Uani 1 1 d . . .
C29 C -0.1273(5) 0.5944(2) 0.2983(3) 0.0785(16) Uani 1 1 d . . .
H29 H -0.1649 0.6096 0.3277 0.094 Uiso 1 1 calc R . .
C30 C -0.1588(5) 0.6171(2) 0.2458(3) 0.0758(16) Uani 1 1 d . . .
H30 H -0.2188 0.6468 0.2397 0.091 Uiso 1 1 calc R . .
C31 C -0.1030(4) 0.59659(19) 0.2020(2) 0.0621(13) Uani 1 1 d . . .
H31 H -0.1244 0.6132 0.1666 0.075 Uiso 1 1 calc R . .
C32 C -0.0141(4) 0.55095(17) 0.20938(18) 0.0472(10) Uani 1 1 d . . .
C33 C 0.0497(5) 0.5325(2) 0.16038(18) 0.0581(12) Uani 1 1 d . . .
H33 H 0.1114 0.5020 0.1739 0.070 Uiso 1 1 calc R . .
C34 C 0.1223(6) 0.5828(2) 0.1378(2) 0.0871(18) Uani 1 1 d . . .
H34A H 0.0649 0.6142 0.1257 0.131 Uiso 1 1 calc R . .
H34B H 0.1610 0.5692 0.1066 0.131 Uiso 1 1 calc R . .
H34C H 0.1865 0.5966 0.1669 0.131 Uiso 1 1 calc R . .
C35 C -0.0436(6) 0.5057(2) 0.1134(2) 0.0899(19) Uani 1 1 d . . .
H35A H -0.0966 0.4781 0.1290 0.135 Uiso 1 1 calc R . .
H35B H 0.0019 0.4861 0.0873 0.135 Uiso 1 1 calc R . .
H35C H -0.0950 0.5361 0.0943 0.135 Uiso 1 1 calc R . .
C36 C -0.0013(7) 0.5297(3) 0.3691(2) 0.095(2) Uani 1 1 d . . .
H36 H 0.0574 0.4968 0.3687 0.114 Uiso 1 1 calc R . .
C37 C -0.1139(9) 0.5088(3) 0.3965(3) 0.148(3) Uani 1 1 d . . .
H37A H -0.1691 0.5412 0.4003 0.223 Uiso 1 1 calc R . .
H37B H -0.0841 0.4928 0.4329 0.223 Uiso 1 1 calc R . .
H37C H -0.1591 0.4791 0.3734 0.223 Uiso 1 1 calc R . .
C38 C 0.0680(7) 0.5791(3) 0.4039(3) 0.129(3) Uani 1 1 d . . .
H38A H 0.1395 0.5913 0.3869 0.193 Uiso 1 1 calc R . .
H38B H 0.0963 0.5653 0.4413 0.193 Uiso 1 1 calc R . .
H38C H 0.0116 0.6116 0.4054 0.193 Uiso 1 1 calc R . .
C39 C 0.1360(4) 0.36951(18) 0.35416(16) 0.0446(10) Uani 1 1 d . . .
C40 C 0.0505(4) 0.3247(2) 0.36196(18) 0.0558(12) Uani 1 1 d . . .
C41 C 0.0263(6) 0.3169(3) 0.4171(2) 0.0819(17) Uani 1 1 d . . .
H41 H -0.0314 0.2885 0.4245 0.098 Uiso 1 1 calc R . .
C42 C 0.0849(7) 0.3496(3) 0.4598(2) 0.094(2) Uani 1 1 d . . .
H42 H 0.0646 0.3443 0.4958 0.113 Uiso 1 1 calc R . .
C43 C 0.1734(6) 0.3904(3) 0.4511(2) 0.0837(18) Uani 1 1 d . . .
H43 H 0.2142 0.4116 0.4815 0.100 Uiso 1 1 calc R . .
C44 C 0.2039(5) 0.40091(19) 0.39757(18) 0.0589(12) Uani 1 1 d . . .
C45 C 0.3138(5) 0.4397(2) 0.3875(2) 0.0719(16) Uani 1 1 d . . .
H45 H 0.2872 0.4624 0.3533 0.086 Uiso 1 1 calc R . .
C46 C 0.4270(5) 0.4017(3) 0.3774(2) 0.0907(19) Uani 1 1 d . . .
H46A H 0.4532 0.3779 0.4099 0.136 Uiso 1 1 calc R . .
H46B H 0.4957 0.4265 0.3705 0.136 Uiso 1 1 calc R . .
H46C H 0.4028 0.3769 0.3454 0.136 Uiso 1 1 calc R . .
C47 C 0.3573(7) 0.4833(3) 0.4352(3) 0.124(3) Uani 1 1 d . . .
H47A H 0.2886 0.5088 0.4403 0.187 Uiso 1 1 calc R . .
H47B H 0.4268 0.5060 0.4258 0.187 Uiso 1 1 calc R . .
H47C H 0.3837 0.4621 0.4694 0.187 Uiso 1 1 calc R . .
C48 C 0.0012(5) 0.2827(2) 0.3153(2) 0.0661(14) Uani 1 1 d . . .
H48 H -0.0109 0.3049 0.2801 0.079 Uiso 1 1 calc R . .
C49 C 0.0973(6) 0.2356(2) 0.3101(3) 0.0947(19) Uani 1 1 d . . .
H49A H 0.1759 0.2532 0.3043 0.142 Uiso 1 1 calc R . .
H49B H 0.0674 0.2108 0.2787 0.142 Uiso 1 1 calc R . .
H49C H 0.1099 0.2126 0.3438 0.142 Uiso 1 1 calc R . .
C50 C -0.1249(6) 0.2545(3) 0.3220(3) 0.127(3) Uani 1 1 d . . .
H50A H -0.1134 0.2282 0.3534 0.191 Uiso 1 1 calc R . .
H50B H -0.1564 0.2333 0.2885 0.191 Uiso 1 1 calc R . .
H50C H -0.1844 0.2844 0.3283 0.191 Uiso 1 1 calc R . .
C51 C 0.5352(6) 0.5757(3) 0.1826(3) 0.097(2) Uani 1 1 d . . .
H51A H 0.5826 0.5446 0.1992 0.117 Uiso 1 1 calc R . .
H51B H 0.5094 0.6054 0.2048 0.117 Uiso 1 1 calc R . .
C52 C 0.5039(7) 0.5779(3) 0.1263(4) 0.107(2) Uani 1 1 d . . .
H52 H 0.4392 0.6059 0.1102 0.128 Uiso 1 1 calc R . .
C53 C 0.5406(6) 0.5347(3) 0.0925(3) 0.0905(19) Uani 1 1 d . . .
H53A H 0.5880 0.5032 0.1083 0.109 Uiso 1 1 calc R . .
H53B H 0.5180 0.5370 0.0537 0.109 Uiso 1 1 calc R . .
Cl1 Cl 0.37157(10) 0.46687(5) 0.23848(5) 0.0550(3) Uani 1 1 d . . .
Cl2 Cl 0.35982(11) 0.40703(5) 0.11357(5) 0.0607(3) Uani 1 1 d . . .
H1 H -0.067(4) 0.3792(18) 0.2091(16) 0.041(13) Uiso 1 1 d . . .
N1 N -0.0561(3) 0.40252(17) 0.23166(15) 0.0444(9) Uani 1 1 d . . .
O1 O 0.1643(2) 0.37844(11) 0.29918(10) 0.0394(6) Uani 1 1 d . . .
O2 O 0.0975(2) 0.48057(11) 0.27558(10) 0.0390(6) Uani 1 1 d . . .
O3 O 0.1756(2) 0.28035(10) 0.12462(10) 0.0372(6) Uani 1 1 d . . .
O4 O 0.0656(2) 0.36229(11) 0.07162(10) 0.0388(6) Uani 1 1 d . . .
O5 O -0.0257(2) 0.31810(12) 0.15575(10) 0.0445(7) Uani 1 1 d . . .
P1 P 0.09280(9) 0.41614(4) 0.24813(4) 0.0324(2) Uani 1 1 d . . .
P2 P 0.09153(9) 0.33675(4) 0.13459(4) 0.0329(2) Uani 1 1 d . . .
Pd1 Pd 0.21825(3) 0.404188(12) 0.182160(11) 0.03156(8) Uani 1 1 d . . .
Pd2 Pd 0.44566(3) 0.496534(15) 0.154376(15) 0.05117(11) Uani 1 1 d . . .

loop_
_atom_site_aniso_label
_atom_site_aniso_U_11
_atom_site_aniso_U_22
_atom_site_aniso_U_33
_atom_site_aniso_U_23
_atom_site_aniso_U_13
_atom_site_aniso_U_12
C1 0.046(2) 0.041(2) 0.033(2) 0.0027(17) 0.0044(17) 0.0018(18)
C2 0.063(3) 0.047(3) 0.037(2) 0.0009(19) 0.011(2) 0.006(2)
C3 0.091(4) 0.065(3) 0.046(3) -0.015(2) 0.011(3) 0.020(3)
C4 0.095(4) 0.068(4) 0.059(3) -0.021(3) -0.014(3) 0.000(3)
C5 0.061(3) 0.083(4) 0.061(3) -0.004(3) -0.012(3) -0.006(3)
C6 0.052(3) 0.063(3) 0.042(2) 0.000(2) 0.001(2) 0.006(2)
C7 0.044(3) 0.127(5) 0.050(3) -0.018(3) -0.001(2) 0.014(3)
C8 0.176(7) 0.145(7) 0.076(4) -0.021(4) -0.015(4) 0.107(6)
C9 0.076(5) 0.216(10) 0.189(9) -0.061(7) 0.063(5) -0.033(6)
C10 0.055(3) 0.072(3) 0.045(2) 0.000(2) 0.019(2) 0.012(2)
C11 0.082(4) 0.139(6) 0.096(5) 0.039(4) 0.033(4) -0.003(4)
C12 0.084(4) 0.089(4) 0.090(4) -0.010(3) 0.022(3) 0.033(3)
C13 0.043(2) 0.031(2) 0.049(2) -0.0015(18) 0.0151(18) 0.0025(18)
C14 0.055(3) 0.041(2) 0.045(2) -0.0001(19) 0.011(2) -0.001(2)
C15 0.068(3) 0.046(3) 0.070(3) 0.003(2) 0.015(3) -0.011(2)
C16 0.078(4) 0.044(3) 0.081(4) 0.021(3) 0.013(3) 0.006(3)
C17 0.059(3) 0.042(3) 0.080(3) 0.014(2) -0.003(2) 0.010(2)
C18 0.048(3) 0.043(2) 0.054(3) 0.000(2) 0.007(2) 0.004(2)
C19 0.045(3) 0.041(3) 0.088(4) 0.010(2) -0.002(2) 0.001(2)
C20 0.087(4) 0.104(5) 0.110(5) 0.001(4) 0.029(4) -0.045(4)
C21 0.074(4) 0.106(5) 0.093(4) -0.011(4) -0.006(3) -0.016(3)
C22 0.066(3) 0.042(3) 0.070(3) 0.003(2) -0.004(2) -0.020(2)
C23 0.137(6) 0.071(4) 0.080(4) -0.015(3) -0.029(4) -0.010(4)
C24 0.060(4) 0.139(6) 0.137(6) 0.030(5) 0.004(4) -0.030(4)
C25 0.042(3) 0.089(4) 0.076(3) -0.018(3) 0.024(2) -0.004(3)
C26 0.043(4) 0.389(16) 0.142(7) 0.041(8) 0.026(4) 0.044(6)
C27 0.042(2) 0.033(2) 0.055(3) -0.0041(19) 0.0062(19) 0.0021(18)
C28 0.074(3) 0.048(3) 0.072(3) -0.005(2) 0.029(3) 0.014(2)
C29 0.076(4) 0.063(4) 0.100(4) -0.017(3) 0.028(3) 0.022(3)
C30 0.049(3) 0.047(3) 0.128(5) -0.019(3) 0.001(3) 0.017(2)
C31 0.052(3) 0.043(3) 0.084(4) 0.000(2) -0.014(3) 0.008(2)
C32 0.040(2) 0.037(2) 0.061(3) -0.003(2) -0.003(2) 0.0046(19)
C33 0.078(3) 0.047(3) 0.047(3) 0.011(2) 0.002(2) 0.016(2)
C34 0.104(5) 0.080(4) 0.082(4) 0.021(3) 0.029(3) -0.003(3)
C35 0.128(5) 0.072(4) 0.065(3) -0.009(3) -0.001(3) 0.002(4)
C36 0.141(6) 0.092(4) 0.061(3) -0.001(3) 0.045(4) 0.048(4)
C37 0.226(10) 0.134(7) 0.104(6) 0.010(5) 0.089(7) 0.002(6)
C38 0.160(7) 0.153(7) 0.072(4) -0.024(5) 0.011(4) 0.027(6)
C39 0.057(3) 0.039(2) 0.038(2) 0.0034(18) 0.0094(19) 0.000(2)
C40 0.065(3) 0.059(3) 0.046(3) 0.013(2) 0.016(2) -0.004(2)
C41 0.095(4) 0.096(4) 0.061(3) 0.018(3) 0.032(3) -0.015(4)
C42 0.126(6) 0.111(5) 0.052(3) 0.011(3) 0.037(4) -0.001(4)
C43 0.125(5) 0.082(4) 0.039(3) -0.010(3) -0.007(3) 0.016(4)
C44 0.081(3) 0.048(3) 0.045(2) 0.002(2) -0.002(2) -0.003(3)
C45 0.091(4) 0.051(3) 0.062(3) 0.007(2) -0.029(3) -0.015(3)
C46 0.077(4) 0.095(5) 0.092(4) 0.020(3) -0.013(3) -0.025(3)
C47 0.167(7) 0.072(4) 0.112(5) -0.010(4) -0.054(5) -0.034(4)
C48 0.078(3) 0.060(3) 0.060(3) 0.013(2) 0.009(3) -0.026(3)
C49 0.126(5) 0.065(4) 0.094(5) -0.020(3) 0.019(4) -0.006(4)
C50 0.113(6) 0.111(6) 0.157(7) 0.009(5) 0.017(5) -0.067(5)
C51 0.114(5) 0.054(3) 0.123(6) 0.002(4) 0.015(4) -0.040(3)
C52 0.124(6) 0.073(5) 0.127(6) 0.021(4) 0.030(5) -0.039(4)
C53 0.118(5) 0.055(4) 0.112(5) 0.025(3) 0.063(4) -0.006(3)
Cl1 0.0471(6) 0.0637(7) 0.0543(6) -0.0118(5) 0.0083(5) -0.0195(5)
Cl2 0.0618(7) 0.0598(7) 0.0686(7) -0.0187(6) 0.0364(6) -0.0218(6)
N1 0.0333(18) 0.052(2) 0.049(2) -0.0124(19) 0.0118(15) 0.0007(17)
O1 0.0456(15) 0.0361(15) 0.0369(14) 0.0066(11) 0.0069(12) 0.0001(12)
O2 0.0432(15) 0.0341(14) 0.0395(14) -0.0045(11) 0.0053(12) 0.0072(12)
O3 0.0434(15) 0.0309(14) 0.0390(14) 0.0053(11) 0.0114(12) 0.0006(12)
O4 0.0441(15) 0.0373(15) 0.0347(14) -0.0021(11) 0.0050(11) 0.0044(12)
O5 0.0425(15) 0.0461(17) 0.0474(16) -0.0118(13) 0.0153(13) -0.0128(13)
P1 0.0339(5) 0.0318(5) 0.0319(5) 0.0007(4) 0.0059(4) 0.0012(4)
P2 0.0341(5) 0.0336(5) 0.0323(5) -0.0028(4) 0.0085(4) -0.0019(4)
Pd1 0.03059(15) 0.03037(15) 0.03467(15) -0.00083(12) 0.00793(11) -0.00264(12)
Pd2 0.04043(19) 0.0476(2) 0.0665(2) 0.00084(17) 0.01112(16) -0.01147(15)

loop_
_atom_type_symbol
_atom_type_description
_atom_type_scat_dispersion_real
_atom_type_scat_dispersion_imag
_atom_type_scat_source
C C 0.0033 0.0016 'International Tables Vol C Tables 4.2.6.8 and 6.1.1.4'
H H 0.0000 0.0000 'International Tables Vol C Tables 4.2.6.8 and 6.1.1.4'
N N 0.0061 0.0033 'International Tables Vol C Tables 4.2.6.8 and 6.1.1.4'
O O 0.0106 0.0060 'International Tables Vol C Tables 4.2.6.8 and 6.1.1.4'
P P 0.1023 0.0942 'International Tables Vol C Tables 4.2.6.8 and 6.1.1.4'
Pd Pd -0.9988 1.0072 'International Tables Vol C Tables 4.2.6.8 and 6.1.1.4'
Cl Cl 0.1484 0.1585 'International Tables Vol C Tables 4.2.6.8 and 6.1.1.4'

loop_
_geom_angle_atom_site_label_1
_geom_angle_atom_site_label_2
_geom_angle_atom_site_label_3
_geom_angle
_geom_angle_site_symmetry_1
_geom_angle_site_symmetry_3
_geom_angle_publ_flag
C2 C1 C6 123.2(4) . . ?
C2 C1 O4 118.0(3) . . ?
C6 C1 O4 118.7(3) . . ?
C3 C2 C1 117.1(4) . . ?
C3 C2 C10 120.1(4) . . ?
C1 C2 C10 122.7(4) . . ?
C4 C3 C2 121.9(5) . . ?
C4 C3 H3 119.1 . . ?
C2 C3 H3 119.1 . . ?
C3 C4 C5 119.5(4) . . ?
C3 C4 H4 120.2 . . ?
C5 C4 H4 120.2 . . ?
C4 C5 C6 122.2(5) . . ?
C4 C5 H5 118.9 . . ?
C6 C5 H5 118.9 . . ?
C1 C6 C5 116.0(4) . . ?
C1 C6 C7 123.4(4) . . ?
C5 C6 C7 120.6(4) . . ?
C9 C7 C6 113.7(5) . . ?
C9 C7 C8 112.3(5) . . ?
C6 C7 C8 108.8(4) . . ?
C9 C7 H7 107.2 . . ?
C6 C7 H7 107.2 . . ?
C8 C7 H7 107.2 . . ?
C7 C8 H8A 109.5 . . ?
C7 C8 H8B 109.5 . . ?
H8A C8 H8B 109.5 . . ?
C7 C8 H8C 109.5 . . ?
H8A C8 H8C 109.5 . . ?
H8B C8 H8C 109.5 . . ?
C7 C9 H9A 109.5 . . ?
C7 C9 H9B 109.5 . . ?
H9A C9 H9B 109.5 . . ?
C7 C9 H9C 109.5 . . ?
H9A C9 H9C 109.5 . . ?
H9B C9 H9C 109.5 . . ?
C11 C10 C12 111.2(4) . . ?
C11 C10 C2 111.5(4) . . ?
C12 C10 C2 112.4(4) . . ?
C11 C10 H10 107.2 . . ?
C12 C10 H10 107.2 . . ?
C2 C10 H10 107.2 . . ?
C10 C11 H11A 109.5 . . ?
C10 C11 H11B 109.5 . . ?
H11A C11 H11B 109.5 . . ?
C10 C11 H11C 109.5 . . ?
H11A C11 H11C 109.5 . . ?
H11B C11 H11C 109.5 . . ?
C10 C12 H12A 109.5 . . ?
C10 C12 H12B 109.5 . . ?
H12A C12 H12B 109.5 . . ?
C10 C12 H12C 109.5 . . ?
H12A C12 H12C 109.5 . . ?
H12B C12 H12C 109.5 . . ?
C14 C13 C18 122.9(4) . . ?
C14 C13 O3 119.5(3) . . ?
C18 C13 O3 117.4(3) . . ?
C13 C14 C15 116.7(4) . . ?
C13 C14 C22 124.4(4) . . ?
C15 C14 C22 118.8(4) . . ?
C16 C15 C14 121.9(4) . . ?
C16 C15 H15 119.1 . . ?
C14 C15 H15 119.1 . . ?
C15 C16 C17 119.8(4) . . ?
C15 C16 H16 120.1 . . ?
C17 C16 H16 120.1 . . ?
C16 C17 C18 121.3(4) . . ?
C16 C17 H17 119.3 . . ?
C18 C17 H17 119.3 . . ?
C17 C18 C13 117.4(4) . . ?
C17 C18 C19 120.9(4) . . ?
C13 C18 C19 121.7(4) . . ?
C20 C19 C21 109.9(4) . . ?
C20 C19 C18 110.0(4) . . ?
C21 C19 C18 114.6(4) . . ?
C20 C19 H19 107.3 . . ?
C21 C19 H19 107.3 . . ?
C18 C19 H19 107.3 . . ?
C19 C20 H20A 109.5 . . ?
C19 C20 H20B 109.5 . . ?
H20A C20 H20B 109.5 . . ?
C19 C20 H20C 109.5 . . ?
H20A C20 H20C 109.5 . . ?
H20B C20 H20C 109.5 . . ?
C19 C21 H21A 109.5 . . ?
C19 C21 H21B 109.5 . . ?
H21A C21 H21B 109.5 . . ?
C19 C21 H21C 109.5 . . ?
H21A C21 H21C 109.5 . . ?
H21B C21 H21C 109.5 . . ?
C14 C22 C24 112.0(4) . . ?
C14 C22 C23 111.2(4) . . ?
C24 C22 C23 111.4(5) . . ?
C14 C22 H22 107.3 . . ?
C24 C22 H22 107.3 . . ?
C23 C22 H22 107.3 . . ?
C22 C23 H23A 109.5 . . ?
C22 C23 H23B 109.5 . . ?
H23A C23 H23B 109.5 . . ?
C22 C23 H23C 109.5 . . ?
H23A C23 H23C 109.5 . . ?
H23B C23 H23C 109.5 . . ?
C22 C24 H24A 109.5 . . ?
C22 C24 H24B 109.5 . . ?
H24A C24 H24B 109.5 . . ?
C22 C24 H24C 109.5 . . ?
H24A C24 H24C 109.5 . . ?
H24B C24 H24C 109.5 . . ?
C26 C25 N1 112.9(5) . . ?
C26 C25 H25 123.5 . . ?
N1 C25 H25 123.5 . . ?
C25 C26 H26A 109.5 . . ?
C25 C26 H26B 109.5 . . ?
H26A C26 H26B 109.5 . . ?
C25 C26 H26C 109.5 . . ?
H26A C26 H26C 109.5 . . ?
H26B C26 H26C 109.5 . . ?
C32 C27 C28 122.8(4) . . ?
C32 C27 O2 121.4(4) . . ?
C28 C27 O2 115.7(4) . . ?
C29 C28 C27 117.3(5) . . ?
C29 C28 C36 119.1(5) . . ?
C27 C28 C36 123.5(4) . . ?
C30 C29 C28 121.6(5) . . ?
C30 C29 H29 119.2 . . ?
C28 C29 H29 119.2 . . ?
C29 C30 C31 120.5(5) . . ?
C29 C30 H30 119.7 . . ?
C31 C30 H30 119.7 . . ?
C30 C31 C32 121.3(5) . . ?
C30 C31 H31 119.3 . . ?
C32 C31 H31 119.3 . . ?
C27 C32 C31 116.3(4) . . ?
C27 C32 C33 124.7(4) . . ?
C31 C32 C33 119.0(4) . . ?
C32 C33 C35 111.8(4) . . ?
C32 C33 C34 112.2(4) . . ?
C35 C33 C34 110.4(4) . . ?
C32 C33 H33 107.4 . . ?
C35 C33 H33 107.4 . . ?
C34 C33 H33 107.4 . . ?
C33 C34 H34A 109.5 . . ?
C33 C34 H34B 109.5 . . ?
H34A C34 H34B 109.5 . . ?
C33 C34 H34C 109.5 . . ?
H34A C34 H34C 109.5 . . ?
H34B C34 H34C 109.5 . . ?
C33 C35 H35A 109.5 . . ?
C33 C35 H35B 109.5 . . ?
H35A C35 H35B 109.5 . . ?
C33 C35 H35C 109.5 . . ?
H35A C35 H35C 109.5 . . ?
H35B C35 H35C 109.5 . . ?
C28 C36 C37 112.1(6) . . ?
C28 C36 C38 110.3(5) . . ?
C37 C36 C38 110.1(5) . . ?
C28 C36 H36 108.1 . . ?
C37 C36 H36 108.1 . . ?
C38 C36 H36 108.1 . . ?
C36 C37 H37A 109.5 . . ?
C36 C37 H37B 109.5 . . ?
H37A C37 H37B 109.5 . . ?
C36 C37 H37C 109.5 . . ?
H37A C37 H37C 109.5 . . ?
H37B C37 H37C 109.5 . . ?
C36 C38 H38A 109.5 . . ?
C36 C38 H38B 109.5 . . ?
H38A C38 H38B 109.5 . . ?
C36 C38 H38C 109.5 . . ?
H38A C38 H38C 109.5 . . ?
H38B C38 H38C 109.5 . . ?
C44 C39 C40 123.9(4) . . ?
C44 C39 O1 118.1(4) . . ?
C40 C39 O1 117.5(3) . . ?
C41 C40 C39 115.7(4) . . ?
C41 C40 C48 122.0(4) . . ?
C39 C40 C48 121.8(4) . . ?
C42 C41 C40 121.5(5) . . ?
C42 C41 H41 119.2 . . ?
C40 C41 H41 119.2 . . ?
C41 C42 C43 121.1(5) . . ?
C41 C42 H42 119.5 . . ?
C43 C42 H42 119.5 . . ?
C42 C43 C44 121.2(5) . . ?
C42 C43 H43 119.4 . . ?
C44 C43 H43 119.4 . . ?
C39 C44 C43 116.2(5) . . ?
C39 C44 C45 121.0(4) . . ?
C43 C44 C45 122.5(5) . . ?
C44 C45 C46 109.9(4) . . ?
C44 C45 C47 114.5(5) . . ?
C46 C45 C47 108.9(5) . . ?
C44 C45 H45 107.8 . . ?
C46 C45 H45 107.8 . . ?
C47 C45 H45 107.8 . . ?
C45 C46 H46A 109.5 . . ?
C45 C46 H46B 109.5 . . ?
H46A C46 H46B 109.5 . . ?
C45 C46 H46C 109.5 . . ?
H46A C46 H46C 109.5 . . ?
H46B C46 H46C 109.5 . . ?
C45 C47 H47A 109.5 . . ?
C45 C47 H47B 109.5 . . ?
H47A C47 H47B 109.5 . . ?
C45 C47 H47C 109.5 . . ?
H47A C47 H47C 109.5 . . ?
H47B C47 H47C 109.5 . . ?
C49 C48 C40 110.3(4) . . ?
C49 C48 C50 109.4(5) . . ?
C40 C48 C50 114.1(5) . . ?
C49 C48 H48 107.6 . . ?
C40 C48 H48 107.6 . . ?
C50 C48 H48 107.6 . . ?
C48 C49 H49A 109.5 . . ?
C48 C49 H49B 109.5 . . ?
H49A C49 H49B 109.5 . . ?
C48 C49 H49C 109.5 . . ?
H49A C49 H49C 109.5 . . ?
H49B C49 H49C 109.5 . . ?
C48 C50 H50A 109.5 . . ?
C48 C50 H50B 109.5 . . ?
H50A C50 H50B 109.5 . . ?
C48 C50 H50C 109.5 . . ?
H50A C50 H50C 109.5 . . ?
H50B C50 H50C 109.5 . . ?
C52 C51 Pd2 70.9(4) . . ?
C52 C51 H51A 120.0 . . ?
Pd2 C51 H51A 71.1 . . ?
C52 C51 H51B 120.0 . . ?
Pd2 C51 H51B 130.6 . . ?
H51A C51 H51B 120.0 . . ?
C51 C52 C53 121.3(8) . . ?
C51 C52 Pd2 71.8(4) . . ?
C53 C52 Pd2 71.3(3) . . ?
C51 C52 H52 118.7 . . ?
C53 C52 H52 118.7 . . ?
Pd2 C52 H52 118.7 . . ?
C52 C53 Pd2 70.7(3) . . ?
C52 C53 H53A 120.0 . . ?
Pd2 C53 H53A 71.4 . . ?
C52 C53 H53B 120.0 . . ?
Pd2 C53 H53B 130.5 . . ?
H53A C53 H53B 120.0 . . ?
Pd2 Cl1 Pd1 88.52(4) . . ?
Pd2 Cl2 Pd1 89.05(4) . . ?
C25 N1 P1 130.4(3) . . ?
C25 N1 H1 115(3) . . ?
P1 N1 H1 111(3) . . ?
C39 O1 P1 130.7(2) . . ?
C27 O2 P1 128.4(2) . . ?
C13 O3 P2 127.0(2) . . ?
C1 O4 P2 122.8(2) . . ?
O1 P1 O2 101.17(13) . . ?
O1 P1 N1 115.41(17) . . ?
O2 P1 N1 104.32(17) . . ?
O1 P1 Pd1 102.12(10) . . ?
O2 P1 Pd1 114.59(10) . . ?
N1 P1 Pd1 118.27(14) . . ?
O5 P2 O3 109.87(15) . . ?
O5 P2 O4 112.90(15) . . ?
O3 P2 O4 99.98(13) . . ?
O5 P2 Pd1 119.90(11) . . ?
O3 P2 Pd1 108.39(10) . . ?
O4 P2 Pd1 103.85(10) . . ?
P1 Pd1 P2 93.77(4) . . ?
P1 Pd1 Cl2 171.21(4) . . ?
P2 Pd1 Cl2 93.55(4) . . ?
P1 Pd1 Cl1 87.59(4) . . ?
P2 Pd1 Cl1 172.82(4) . . ?
Cl2 Pd1 Cl1 85.75(4) . . ?
C52 Pd2 C53 38.0(2) . . ?
C52 Pd2 C51 37.3(2) . . ?
C53 Pd2 C51 68.4(3) . . ?
C52 Pd2 Cl1 132.6(2) . . ?
C53 Pd2 Cl1 166.75(19) . . ?
C51 Pd2 Cl1 99.3(2) . . ?
C52 Pd2 Cl2 137.5(2) . . ?
C53 Pd2 Cl2 104.99(19) . . ?
C51 Pd2 Cl2 173.1(2) . . ?
Cl1 Pd2 Cl2 87.17(4) . . ?

loop_
_geom_bond_atom_site_label_1
_geom_bond_atom_site_label_2
_geom_bond_distance
_geom_bond_site_symmetry_2
_geom_bond_publ_flag
C1 C2 1.389(5) . ?
C1 C6 1.389(5) . ?
C1 O4 1.416(4) . ?
C2 C3 1.386(6) . ?
C2 C10 1.524(6) . ?
C3 C4 1.362(7) . ?
C3 H3 0.9300 . ?
C4 C5 1.365(7) . ?
C4 H4 0.9300 . ?
C5 C6 1.400(6) . ?
C5 H5 0.9300 . ?
C6 C7 1.518(6) . ?
C7 C9 1.497(8) . ?
C7 C8 1.537(8) . ?
C7 H7 0.9800 . ?
C8 H8A 0.9600 . ?
C8 H8B 0.9600 . ?
C8 H8C 0.9600 . ?
C9 H9A 0.9600 . ?
C9 H9B 0.9600 . ?
C9 H9C 0.9600 . ?
C10 C11 1.514(6) . ?
C10 C12 1.521(6) . ?
C10 H10 0.9800 . ?
C11 H11A 0.9600 . ?
C11 H11B 0.9600 . ?
C11 H11C 0.9600 . ?
C12 H12A 0.9600 . ?
C12 H12B 0.9600 . ?
C12 H12C 0.9600 . ?
C13 C14 1.383(5) . ?
C13 C18 1.392(5) . ?
C13 O3 1.411(4) . ?
C14 C15 1.400(6) . ?
C14 C22 1.514(6) . ?
C15 C16 1.364(6) . ?
C15 H15 0.9300 . ?
C16 C17 1.369(6) . ?
C16 H16 0.9300 . ?
C17 C18 1.388(6) . ?
C17 H17 0.9300 . ?
C18 C19 1.520(6) . ?
C19 C20 1.514(7) . ?
C19 C21 1.516(7) . ?
C19 H19 0.9800 . ?
C20 H20A 0.9600 . ?
C20 H20B 0.9600 . ?
C20 H20C 0.9600 . ?
C21 H21A 0.9600 . ?
C21 H21B 0.9600 . ?
C21 H21C 0.9600 . ?
C22 C24 1.514(7) . ?
C22 C23 1.534(7) . ?
C22 H22 0.9800 . ?
C23 H23A 0.9600 . ?
C23 H23B 0.9600 . ?
C23 H23C 0.9600 . ?
C24 H24A 0.9600 . ?
C24 H24B 0.9600 . ?
C24 H24C 0.9600 . ?
C25 C26 1.397(8) . ?
C25 N1 1.463(5) . ?
C25 H25 0.9300 . ?
C26 H26A 0.9600 . ?
C26 H26B 0.9600 . ?
C26 H26C 0.9600 . ?
C27 C32 1.398(6) . ?
C27 C28 1.399(6) . ?
C27 O2 1.410(4) . ?
C28 C29 1.380(7) . ?
C28 C36 1.517(7) . ?
C29 C30 1.362(8) . ?
C29 H29 0.9300 . ?
C30 C31 1.368(7) . ?
C30 H30 0.9300 . ?
C31 C32 1.405(6) . ?
C31 H31 0.9300 . ?
C32 C33 1.506(6) . ?
C33 C35 1.524(7) . ?
C33 C34 1.531(7) . ?
C33 H33 0.9800 . ?
C34 H34A 0.9600 . ?
C34 H34B 0.9600 . ?
C34 H34C 0.9600 . ?
C35 H35A 0.9600 . ?
C35 H35B 0.9600 . ?
C35 H35C 0.9600 . ?
C36 C37 1.530(9) . ?
C36 C38 1.531(9) . ?
C36 H36 0.9800 . ?
C37 H37A 0.9600 . ?
C37 H37B 0.9600 . ?
C37 H37C 0.9600 . ?
C38 H38A 0.9600 . ?
C38 H38B 0.9600 . ?
C38 H38C 0.9600 . ?
C39 C44 1.383(6) . ?
C39 C40 1.402(6) . ?
C39 O1 1.414(4) . ?
C40 C41 1.400(6) . ?
C40 C48 1.512(6) . ?
C41 C42 1.349(8) . ?
C41 H41 0.9300 . ?
C42 C43 1.367(8) . ?
C42 H42 0.9300 . ?
C43 C44 1.395(7) . ?
C43 H43 0.9300 . ?
C44 C45 1.520(7) . ?
C45 C46 1.538(8) . ?
C45 C47 1.539(7) . ?
C45 H45 0.9800 . ?
C46 H46A 0.9600 . ?
C46 H46B 0.9600 . ?
C46 H46C 0.9600 . ?
C47 H47A 0.9600 . ?
C47 H47B 0.9600 . ?
C47 H47C 0.9600 . ?
C48 C49 1.507(7) . ?
C48 C50 1.524(7) . ?
C48 H48 0.9800 . ?
C49 H49A 0.9600 . ?
C49 H49B 0.9600 . ?
C49 H49C 0.9600 . ?
C50 H50A 0.9600 . ?
C50 H50B 0.9600 . ?
C50 H50C 0.9600 . ?
C51 C52 1.348(8) . ?
C51 Pd2 2.112(5) . ?
C51 H51A 0.9300 . ?
C51 H51B 0.9300 . ?
C52 C53 1.372(8) . ?
C52 Pd2 2.101(6) . ?
C52 H52 0.9800 . ?
C53 Pd2 2.109(5) . ?
C53 H53A 0.9300 . ?
C53 H53B 0.9300 . ?
Cl1 Pd2 2.3766(12) . ?
Cl1 Pd1 2.4352(10) . ?
Cl2 Pd2 2.3925(11) . ?
Cl2 Pd1 2.3968(11) . ?
N1 P1 1.615(3) . ?
N1 H1 0.76(4) . ?
O1 P1 1.601(3) . ?
O2 P1 1.611(3) . ?
O3 P2 1.609(3) . ?
O4 P2 1.610(3) . ?
O5 P2 1.482(3) . ?
P1 Pd1 2.2385(10) . ?
P2 Pd1 2.2516(10) . ?

loop_
_geom_torsion_atom_site_label_1
_geom_torsion_atom_site_label_2
_geom_torsion_atom_site_label_3
_geom_torsion_atom_site_label_4
_geom_torsion
_geom_torsion_site_symmetry_1
_geom_torsion_site_symmetry_2
_geom_torsion_site_symmetry_3
_geom_torsion_site_symmetry_4
_geom_torsion_publ_flag
C6 C1 C2 C3 -1.9(6) . . . . ?
O4 C1 C2 C3 -178.8(4) . . . . ?
C6 C1 C2 C10 174.6(4) . . . . ?
O4 C1 C2 C10 -2.3(6) . . . . ?
C1 C2 C3 C4 -1.2(7) . . . . ?
C10 C2 C3 C4 -177.8(5) . . . . ?
C2 C3 C4 C5 2.7(8) . . . . ?
C3 C4 C5 C6 -1.3(8) . . . . ?
C2 C1 C6 C5 3.2(6) . . . . ?
O4 C1 C6 C5 -179.9(4) . . . . ?
C2 C1 C6 C7 -173.7(4) . . . . ?
O4 C1 C6 C7 3.2(6) . . . . ?
C4 C5 C6 C1 -1.6(7) . . . . ?
C4 C5 C6 C7 175.4(5) . . . . ?
C1 C6 C7 C9 -134.1(6) . . . . ?
C5 C6 C7 C9 49.1(7) . . . . ?
C1 C6 C7 C8 99.9(5) . . . . ?
C5 C6 C7 C8 -76.8(6) . . . . ?
C3 C2 C10 C11 71.3(6) . . . . ?
C1 C2 C10 C11 -105.1(5) . . . . ?
C3 C2 C10 C12 -54.3(6) . . . . ?
C1 C2 C10 C12 129.3(5) . . . . ?
C18 C13 C14 C15 -0.5(6) . . . . ?
O3 C13 C14 C15 174.6(4) . . . . ?
C18 C13 C14 C22 -176.9(4) . . . . ?
O3 C13 C14 C22 -1.7(6) . . . . ?
C13 C14 C15 C16 0.5(7) . . . . ?
C22 C14 C15 C16 177.0(4) . . . . ?
C14 C15 C16 C17 -0.4(8) . . . . ?
C15 C16 C17 C18 0.3(8) . . . . ?
C16 C17 C18 C13 -0.4(7) . . . . ?
C16 C17 C18 C19 -177.8(5) . . . . ?
C14 C13 C18 C17 0.5(6) . . . . ?
O3 C13 C18 C17 -174.8(4) . . . . ?
C14 C13 C18 C19 177.9(4) . . . . ?
O3 C13 C18 C19 2.7(6) . . . . ?
C17 C18 C19 C20 87.4(6) . . . . ?
C13 C18 C19 C20 -89.9(5) . . . . ?
C17 C18 C19 C21 -37.0(6) . . . . ?
C13 C18 C19 C21 145.7(5) . . . . ?
C13 C14 C22 C24 -122.5(5) . . . . ?
C15 C14 C22 C24 61.2(6) . . . . ?
C13 C14 C22 C23 112.2(5) . . . . ?
C15 C14 C22 C23 -64.1(6) . . . . ?
C32 C27 C28 C29 4.8(7) . . . . ?
O2 C27 C28 C29 -179.0(4) . . . . ?
C32 C27 C28 C36 -171.4(5) . . . . ?
O2 C27 C28 C36 4.8(7) . . . . ?
C27 C28 C29 C30 -1.5(8) . . . . ?
C36 C28 C29 C30 174.8(5) . . . . ?
C28 C29 C30 C31 -1.5(9) . . . . ?
C29 C30 C31 C32 1.4(8) . . . . ?
C28 C27 C32 C31 -4.8(6) . . . . ?
O2 C27 C32 C31 179.2(3) . . . . ?
C28 C27 C32 C33 173.3(4) . . . . ?
O2 C27 C32 C33 -2.7(6) . . . . ?
C30 C31 C32 C27 1.6(6) . . . . ?
C30 C31 C32 C33 -176.6(4) . . . . ?
C27 C32 C33 C35 116.3(5) . . . . ?
C31 C32 C33 C35 -65.7(5) . . . . ?
C27 C32 C33 C34 -119.0(5) . . . . ?
C31 C32 C33 C34 59.0(5) . . . . ?
C29 C28 C36 C37 58.9(7) . . . . ?
C27 C28 C36 C37 -125.0(6) . . . . ?
C29 C28 C36 C38 -64.1(7) . . . . ?
C27 C28 C36 C38 112.0(6) . . . . ?
C44 C39 C40 C41 6.5(7) . . . . ?
O1 C39 C40 C41 179.2(4) . . . . ?
C44 C39 C40 C48 -165.9(4) . . . . ?
O1 C39 C40 C48 6.9(6) . . . . ?
C39 C40 C41 C42 -1.8(8) . . . . ?
C48 C40 C41 C42 170.6(6) . . . . ?
C40 C41 C42 C43 -2.2(10) . . . . ?
C41 C42 C43 C44 1.8(10) . . . . ?
C40 C39 C44 C43 -6.8(7) . . . . ?
O1 C39 C44 C43 -179.5(4) . . . . ?
C40 C39 C44 C45 167.2(4) . . . . ?
O1 C39 C44 C45 -5.5(6) . . . . ?
C42 C43 C44 C39 2.5(8) . . . . ?
C42 C43 C44 C45 -171.5(5) . . . . ?
C39 C44 C45 C46 -72.0(6) . . . . ?
C43 C44 C45 C46 101.7(6) . . . . ?
C39 C44 C45 C47 165.1(5) . . . . ?
C43 C44 C45 C47 -21.2(7) . . . . ?
C41 C40 C48 C49 -91.9(6) . . . . ?
C39 C40 C48 C49 80.0(6) . . . . ?
C41 C40 C48 C50 31.7(7) . . . . ?
C39 C40 C48 C50 -156.4(5) . . . . ?
Pd2 C51 C52 C53 -53.4(6) . . . . ?
C51 C52 C53 Pd2 53.7(6) . . . . ?
C26 C25 N1 P1 158.8(6) . . . . ?
C44 C39 O1 P1 -101.5(4) . . . . ?
C40 C39 O1 P1 85.3(4) . . . . ?
C32 C27 O2 P1 -59.7(5) . . . . ?
C28 C27 O2 P1 124.1(4) . . . . ?
C14 C13 O3 P2 82.1(4) . . . . ?
C18 C13 O3 P2 -102.5(4) . . . . ?
C2 C1 O4 P2 -95.9(4) . . . . ?
C6 C1 O4 P2 87.0(4) . . . . ?
C39 O1 P1 O2 59.3(3) . . . . ?
C39 O1 P1 N1 -52.6(4) . . . . ?
C39 O1 P1 Pd1 177.7(3) . . . . ?
C27 O2 P1 O1 -150.8(3) . . . . ?
C27 O2 P1 N1 -30.6(3) . . . . ?
C27 O2 P1 Pd1 100.2(3) . . . . ?
C25 N1 P1 O1 65.8(5) . . . . ?
C25 N1 P1 O2 -44.2(5) . . . . ?
C25 N1 P1 Pd1 -172.9(4) . . . . ?
C13 O3 P2 O5 -33.2(3) . . . . ?
C13 O3 P2 O4 -152.1(3) . . . . ?
C13 O3 P2 Pd1 99.5(3) . . . . ?
C1 O4 P2 O5 -58.9(3) . . . . ?
C1 O4 P2 O3 57.8(3) . . . . ?
C1 O4 P2 Pd1 169.7(2) . . . . ?
O1 P1 Pd1 P2 101.46(10) . . . . ?
O2 P1 Pd1 P2 -150.11(11) . . . . ?
N1 P1 Pd1 P2 -26.41(16) . . . . ?
O1 P1 Pd1 Cl1 -71.48(10) . . . . ?
O2 P1 Pd1 Cl1 36.95(11) . . . . ?
N1 P1 Pd1 Cl1 160.65(16) . . . . ?
O5 P2 Pd1 P1 -1.21(14) . . . . ?
O3 P2 Pd1 P1 -128.39(10) . . . . ?
O4 P2 Pd1 P1 125.94(10) . . . . ?
O5 P2 Pd1 Cl2 -176.34(14) . . . . ?
O3 P2 Pd1 Cl2 56.48(10) . . . . ?
O4 P2 Pd1 Cl2 -49.19(10) . . . . ?
Pd2 Cl2 Pd1 P2 164.37(4) . . . . ?
Pd2 Cl2 Pd1 Cl1 -22.79(4) . . . . ?
Pd2 Cl1 Pd1 P1 -151.30(4) . . . . ?
Pd2 Cl1 Pd1 Cl2 22.96(4) . . . . ?
C51 C52 Pd2 C53 -133.6(8) . . . . ?
C53 C52 Pd2 C51 133.6(8) . . . . ?
C51 C52 Pd2 Cl1 32.6(6) . . . . ?
C53 C52 Pd2 Cl1 166.2(3) . . . . ?
C51 C52 Pd2 Cl2 -172.8(3) . . . . ?
C53 C52 Pd2 Cl2 -39.3(6) . . . . ?
C52 C53 Pd2 C51 -28.2(5) . . . . ?
C52 C53 Pd2 Cl1 -50.2(10) . . . . ?
C52 C53 Pd2 Cl2 153.7(4) . . . . ?
C52 C51 Pd2 C53 28.7(5) . . . . ?
C52 C51 Pd2 Cl1 -156.3(5) . . . . ?
Pd1 Cl1 Pd2 C52 140.1(3) . . . . ?
Pd1 Cl1 Pd2 C53 -179.8(8) . . . . ?
Pd1 Cl1 Pd2 C51 159.5(2) . . . . ?
Pd1 Cl1 Pd2 Cl2 -22.97(4) . . . . ?
Pd1 Cl2 Pd2 C52 -138.2(3) . . . . ?
Pd1 Cl2 Pd2 C53 -161.99(18) . . . . ?
Pd1 Cl2 Pd2 Cl1 23.35(4) . . . . ?
